data_4029759
loop_
_publ_author_name
'Singh, Marjit W.'
'Karmakar, Anirban'
'Barooah, Nilotpal'
'Baruah, Jubaraj B.'

_publ_section_title
;
 Variations in product in reactions of naphthoquinone with primary amines.
;
_journal_issue 1
_journal_name_full 'Beilstein journal of organic chemistry'
_journal_page_first 10
_journal_paper_doi 10.1186/1860-5397-3-10
_journal_volume 3
_journal_year 2007
_chemical_formula_sum 'C24 H14 N2 O3'
_chemical_formula_weight 378.37
_chemical_name_systematic
;

 ?

;
_space_group_IT_number 14
_symmetry_cell_setting monoclinic
_symmetry_space_group_name_Hall '-P 2ybc'
_symmetry_space_group_name_H-M 'P 1 21/c 1'
_atom_sites_solution_hydrogens geom
_atom_sites_solution_primary direct
_atom_sites_solution_secondary difmap
_audit_creation_method SHELXL-97
_cell_angle_alpha 90.00
_cell_angle_beta 99.284(2)
_cell_angle_gamma 90.00
_cell_formula_units_Z 4
_cell_length_a 11.7463(3)
_cell_length_b 9.5792(2)
_cell_length_c 17.6727(4)
_cell_measurement_reflns_used 1782
_cell_measurement_temperature 296(2)
_cell_measurement_theta_max 24.76
_cell_measurement_theta_min 6.63
_cell_volume 1962.49(8)
_computing_cell_refinement 'Bruker SMART'
_computing_data_collection 'Bruker SMART'
_computing_data_reduction 'Bruker SAINT'
_computing_molecular_graphics 'Bruker SHELXTL'
_computing_publication_material 'Bruker SHELXTL'
_computing_structure_refinement 'SHELXL-97 (Sheldrick, 1997)'
_computing_structure_solution 'SHELXS-97 (Sheldrick, 1990)'
_diffrn_ambient_temperature 296(2)
_diffrn_measured_fraction_theta_full 0.895
_diffrn_measured_fraction_theta_max 0.895
_diffrn_measurement_device_type 'CCD area detector'
_diffrn_measurement_method 'phi and omega scans'
_diffrn_radiation_monochromator graphite
_diffrn_radiation_source 'fine-focus sealed tube'
_diffrn_radiation_type MoK\a
_diffrn_radiation_wavelength 0.71073
_diffrn_reflns_av_R_equivalents 0.0418
_diffrn_reflns_av_sigmaI/netI 0.0447
_diffrn_reflns_limit_h_max 13
_diffrn_reflns_limit_h_min -15
_diffrn_reflns_limit_k_max 7
_diffrn_reflns_limit_k_min -12
_diffrn_reflns_limit_l_max 23
_diffrn_reflns_limit_l_min -23
_diffrn_reflns_number 10248
_diffrn_reflns_theta_full 28.30
_diffrn_reflns_theta_max 28.30
_diffrn_reflns_theta_min 6.63
_exptl_absorpt_coefficient_mu 0.086
_exptl_absorpt_correction_type none
_exptl_crystal_colour 'dark brown'
_exptl_crystal_density_diffrn 1.281
_exptl_crystal_density_meas 0
_exptl_crystal_density_method 'not measured'
_exptl_crystal_description block
_exptl_crystal_F_000 784
_exptl_crystal_size_max 0.32
_exptl_crystal_size_mid 0.20
_exptl_crystal_size_min 0.15
_refine_diff_density_max 0.211
_refine_diff_density_min -0.164
_refine_diff_density_rms 0.030
_refine_ls_extinction_method none
_refine_ls_goodness_of_fit_ref 0.976
_refine_ls_hydrogen_treatment mixed
_refine_ls_matrix_type full
_refine_ls_number_parameters 272
_refine_ls_number_reflns 4361
_refine_ls_number_restraints 0
_refine_ls_restrained_S_all 0.976
_refine_ls_R_factor_all 0.0833
_refine_ls_R_factor_gt 0.0477
_refine_ls_shift/su_max 0.000
_refine_ls_shift/su_mean 0.000
_refine_ls_structure_factor_coef Fsqd
_refine_ls_weighting_details 'calc w=1/[\s^2^(Fo^2^)+(0.1000P)^2^+0.0000P] where P=(Fo^2^+2Fc^2^)/3'
_refine_ls_weighting_scheme calc
_refine_ls_wR_factor_gt 0.1359
_refine_ls_wR_factor_ref 0.1630
_reflns_number_gt 2813
_reflns_number_total 4361
_reflns_threshold_expression >2sigma(I)
_cod_data_source_file Compound_1.cif
_cod_data_source_block nq12am01
_cod_depositor_comments
;
The following automatic conversions were performed:

'_symmetry_cell_setting' value 'Monoclinic' changed to 'monoclinic'
according to
/usr/data/users/saulius/automatic-downloads/retrospective/Beilstein/lib/dictionaries/cif_core.dic
dictionary named 'cif_core.dic' version 2.4.2 from 2011-04-26.

Automatic conversion script
Id: cif_fix_values 2281 2013-09-26 08:29:07Z andrius 
;
_cod_original_sg_symbol_H-M P2(1)/c
_cod_database_code 4029759

loop_
_symmetry_equiv_pos_as_xyz
'x, y, z'
'-x, y+1/2, -z+1/2'
'-x, -y, -z'
'x, -y-1/2, z-1/2'

loop_
_atom_site_label
_atom_site_type_symbol
_atom_site_fract_x
_atom_site_fract_y
_atom_site_fract_z
_atom_site_U_iso_or_equiv
_atom_site_adp_type
_atom_site_occupancy
_atom_site_symmetry_multiplicity
_atom_site_calc_flag
_atom_site_refinement_flags
C1 C 0.44395(14) 0.25299(19) 0.03047(10) 0.0458(4) Uani 1 1 d .
C2 C 0.54435(14) 0.25894(17) 0.09374(9) 0.0408(4) Uani 1 1 d .
C3 C 0.56869(14) 0.14908(18) 0.14183(10) 0.0423(4) Uani 1 1 d .
C5 C 0.40092(14) 0.01376(19) 0.07341(9) 0.0431(4) Uani 1 1 d .
C4 C 0.50113(14) 0.02396(17) 0.13645(9) 0.0412(4) Uani 1 1 d .
C11 C 0.70429(14) 0.42015(18) 0.14496(9) 0.0426(4) Uani 1 1 d .
C13 C 0.80982(15) 0.45020(19) 0.27203(9) 0.0454(4) Uani 1 1 d .
H13 H 0.8152 0.4385 0.3247 0.054 Uiso 1 1 calc R
C10 C 0.37241(14) 0.12582(19) 0.02334(9) 0.0443(4) Uani 1 1 d .
C23 C 0.61047(17) 0.0180(2) 0.30494(10) 0.0535(5) Uani 1 1 d .
H23 H 0.5553 0.0885 0.3004 0.064 Uiso 1 1 calc R
C12 C 0.71306(14) 0.40385(18) 0.22406(9) 0.0435(4) Uani 1 1 d .
H12 H 0.6535 0.3616 0.2445 0.052 Uiso 1 1 calc R
C14 C 0.89927(14) 0.51416(18) 0.24271(10) 0.0438(4) Uani 1 1 d .
C15 C 0.89059(16) 0.5318(2) 0.16449(10) 0.0502(4) Uani 1 1 d .
H15 H 0.9497 0.5754 0.1442 0.060 Uiso 1 1 calc R
C18 C 0.60808(15) -0.08041(18) 0.24629(10) 0.0458(4) Uani 1 1 d .
C16 C 0.79360(16) 0.4845(2) 0.11641(10) 0.0497(4) Uani 1 1 d .
H16 H 0.7885 0.4962 0.0637 0.060 Uiso 1 1 calc R
C9 C 0.27611(16) 0.1181(2) -0.03439(11) 0.0581(5) Uani 1 1 d .
H9 H 0.2576 0.1927 -0.0678 0.070 Uiso 1 1 calc R
C19 C 0.68900(17) -0.1866(2) 0.25639(11) 0.0556(5) Uani 1 1 d .
H19 H 0.6860 -0.2563 0.2195 0.067 Uiso 1 1 calc R
C22 C 0.69343(18) 0.0115(2) 0.36915(10) 0.0574(5) Uani 1 1 d .
H22 H 0.6933 0.0769 0.4080 0.069 Uiso 1 1 calc R
C20 C 0.77447(18) -0.1914(2) 0.32042(11) 0.0584(5) Uani 1 1 d .
H20 H 0.8296 -0.2618 0.3254 0.070 Uiso 1 1 calc R
C6 C 0.33275(17) -0.1065(2) 0.06364(11) 0.0563(5) Uani 1 1 d .
H6 H 0.3514 -0.1828 0.0958 0.068 Uiso 1 1 calc R
C7 C 0.23793(18) -0.1122(3) 0.00654(13) 0.0662(6) Uani 1 1 d .
H7 H 0.1930 -0.1926 0.0005 0.079 Uiso 1 1 calc R
C21 C 0.77731(17) -0.0913(2) 0.37666(10) 0.0534(5) Uani 1 1 d .
C24 C 0.94475(19) -0.1897(3) 0.45344(13) 0.0734(6) Uani 1 1 d .
H24A H 0.9088 -0.2792 0.4558 0.110 Uiso 1 1 calc R
H24B H 0.9957 -0.1725 0.5007 0.110 Uiso 1 1 calc R
H24C H 0.9880 -0.1886 0.4117 0.110 Uiso 1 1 calc R
C17 C 1.07760(19) 0.6372(3) 0.26818(14) 0.0743(7) Uani 1 1 d .
H17A H 1.1186 0.5797 0.2371 0.112 Uiso 1 1 calc R
H17B H 1.1305 0.6728 0.3109 0.112 Uiso 1 1 calc R
H17C H 1.0422 0.7136 0.2380 0.112 Uiso 1 1 calc R
C8 C 0.20880(18) -0.0001(3) -0.04172(13) 0.0686(6) Uani 1 1 d .
H8 H 0.1436 -0.0045 -0.0793 0.082 Uiso 1 1 calc R
O1 O 0.42429(12) 0.34979(16) -0.01463(8) 0.0693(4) Uani 1 1 d .
O2 O 0.99131(11) 0.55669(15) 0.29543(7) 0.0582(4) Uani 1 1 d .
O3 O 0.85895(13) -0.08462(18) 0.44183(8) 0.0731(5) Uani 1 1 d .
N2 N 0.52063(13) -0.08370(16) 0.18115(8) 0.0484(4) Uani 1 1 d .
N1 N 0.60549(13) 0.37934(17) 0.09334(9) 0.0497(4) Uani 1 1 d .
H3 H 0.6354(15) 0.150(2) 0.1794(10) 0.046(5) Uiso 1 1 d .
H1 H 0.5803(19) 0.434(3) 0.0586(14) 0.066(7) Uiso 1 1 d .

loop_
_atom_site_aniso_label
_atom_site_aniso_U_11
_atom_site_aniso_U_22
_atom_site_aniso_U_33
_atom_site_aniso_U_23
_atom_site_aniso_U_13
_atom_site_aniso_U_12
C1 0.0474(9) 0.0422(10) 0.0456(8) 0.0045(8) 0.0012(7) 0.0026(8)
C2 0.0392(8) 0.0369(9) 0.0456(8) 0.0027(8) 0.0041(6) -0.0011(7)
C3 0.0394(9) 0.0405(10) 0.0453(8) 0.0041(8) 0.0015(7) -0.0020(7)
C5 0.0409(9) 0.0438(10) 0.0462(8) -0.0064(8) 0.0116(7) -0.0043(7)
C4 0.0425(9) 0.0372(9) 0.0448(8) 0.0000(8) 0.0101(7) -0.0013(7)
C11 0.0431(9) 0.0344(9) 0.0493(9) 0.0048(8) 0.0042(7) 0.0000(7)
C13 0.0531(10) 0.0420(10) 0.0417(8) 0.0009(8) 0.0096(7) -0.0020(8)
C10 0.0392(9) 0.0460(10) 0.0472(8) -0.0053(8) 0.0055(7) 0.0006(7)
C23 0.0663(12) 0.0423(11) 0.0528(10) 0.0035(9) 0.0123(9) 0.0130(9)
C12 0.0428(9) 0.0392(10) 0.0501(9) 0.0042(8) 0.0122(7) -0.0034(7)
C14 0.0440(9) 0.0360(9) 0.0503(9) -0.0023(8) 0.0044(7) -0.0017(7)
C15 0.0478(10) 0.0508(11) 0.0530(9) 0.0057(9) 0.0113(8) -0.0108(8)
C18 0.0557(10) 0.0344(9) 0.0485(9) 0.0082(8) 0.0117(8) -0.0023(7)
C16 0.0552(11) 0.0511(11) 0.0429(8) 0.0073(8) 0.0080(7) -0.0080(8)
C9 0.0513(11) 0.0634(14) 0.0556(10) -0.0088(10) -0.0039(8) 0.0022(9)
C19 0.0701(12) 0.0407(10) 0.0554(10) -0.0060(9) 0.0084(9) 0.0072(9)
C22 0.0778(13) 0.0479(11) 0.0468(9) -0.0047(9) 0.0114(9) 0.0134(10)
C20 0.0691(12) 0.0473(11) 0.0578(10) -0.0020(10) 0.0072(9) 0.0180(9)
C6 0.0596(11) 0.0520(12) 0.0584(10) -0.0073(9) 0.0126(9) -0.0142(9)
C7 0.0615(12) 0.0659(15) 0.0702(12) -0.0186(12) 0.0077(10) -0.0209(10)
C21 0.0640(11) 0.0518(12) 0.0446(9) 0.0012(9) 0.0099(8) 0.0080(9)
C24 0.0669(13) 0.0846(18) 0.0665(12) 0.0091(12) 0.0040(10) 0.0201(12)
C17 0.0639(13) 0.0816(17) 0.0757(13) -0.0020(12) 0.0057(10) -0.0300(12)
C8 0.0542(12) 0.0803(17) 0.0663(12) -0.0230(13) -0.0056(9) -0.0071(11)
O1 0.0760(9) 0.0531(9) 0.0690(8) 0.0196(8) -0.0177(7) -0.0044(7)
O2 0.0515(8) 0.0649(9) 0.0551(7) -0.0012(7) -0.0006(6) -0.0158(6)
O3 0.0804(10) 0.0808(11) 0.0531(7) -0.0096(7) -0.0036(7) 0.0249(8)
N2 0.0553(9) 0.0390(8) 0.0509(8) 0.0046(7) 0.0093(7) -0.0043(7)
N1 0.0497(9) 0.0415(9) 0.0533(8) 0.0139(8) -0.0054(7) -0.0063(7)

loop_
_atom_type_symbol
_atom_type_description
_atom_type_scat_dispersion_real
_atom_type_scat_dispersion_imag
_atom_type_scat_source
C C 0.0033 0.0016 'International Tables Vol C Tables 4.2.6.8 and 6.1.1.4'
H H 0.0000 0.0000 'International Tables Vol C Tables 4.2.6.8 and 6.1.1.4'
N N 0.0061 0.0033 'International Tables Vol C Tables 4.2.6.8 and 6.1.1.4'
O O 0.0106 0.0060 'International Tables Vol C Tables 4.2.6.8 and 6.1.1.4'

loop_
_geom_angle_atom_site_label_1
_geom_angle_atom_site_label_2
_geom_angle_atom_site_label_3
_geom_angle
O1 C1 C10 121.81(16)
O1 C1 C2 120.31(16)
C10 C1 C2 117.85(15)
C3 C2 N1 127.20(15)
C3 C2 C1 120.19(15)
N1 C2 C1 112.55(14)
C2 C3 C4 123.39(15)
C2 C3 H3 120.1(12)
C4 C3 H3 116.4(12)
C10 C5 C6 118.75(16)
C10 C5 C4 120.25(15)
C6 C5 C4 121.00(17)
N2 C4 C3 125.71(16)
N2 C4 C5 116.40(15)
C3 C4 C5 117.88(15)
C16 C11 C12 118.62(15)
C16 C11 N1 118.80(15)
C12 C11 N1 122.51(15)
C12 C13 C14 120.80(15)
C12 C13 H13 119.6
C14 C13 H13 119.6
C5 C10 C9 120.31(17)
C5 C10 C1 120.39(15)
C9 C10 C1 119.30(17)
C22 C23 C18 120.61(17)
C22 C23 H23 119.7
C18 C23 H23 119.7
C13 C12 C11 120.09(15)
C13 C12 H12 120.0
C11 C12 H12 120.0
O2 C14 C15 124.56(15)
O2 C14 C13 116.07(15)
C15 C14 C13 119.37(16)
C14 C15 C16 119.71(16)
C14 C15 H15 120.1
C16 C15 H15 120.1
C19 C18 C23 117.95(17)
C19 C18 N2 118.82(16)
C23 C18 N2 122.94(16)
C11 C16 C15 121.40(16)
C11 C16 H16 119.3
C15 C16 H16 119.3
C8 C9 C10 119.9(2)
C8 C9 H9 120.1
C10 C9 H9 120.1
C18 C19 C20 121.39(17)
C18 C19 H19 119.3
C20 C19 H19 119.3
C23 C22 C21 120.72(18)
C23 C22 H22 119.6
C21 C22 H22 119.6
C21 C20 C19 119.73(18)
C21 C20 H20 120.1
C19 C20 H20 120.1
C7 C6 C5 120.2(2)
C7 C6 H6 119.9
C5 C6 H6 119.9
C6 C7 C8 120.8(2)
C6 C7 H7 119.6
C8 C7 H7 119.6
O3 C21 C20 124.64(18)
O3 C21 C22 115.89(17)
C20 C21 C22 119.47(18)
O3 C24 H24A 109.5
O3 C24 H24B 109.5
H24A C24 H24B 109.5
O3 C24 H24C 109.5
H24A C24 H24C 109.5
H24B C24 H24C 109.5
O2 C17 H17A 109.5
O2 C17 H17B 109.5
H17A C17 H17B 109.5
O2 C17 H17C 109.5
H17A C17 H17C 109.5
H17B C17 H17C 109.5
C9 C8 C7 120.08(19)
C9 C8 H8 120.0
C7 C8 H8 120.0
C14 O2 C17 117.35(14)
C21 O3 C24 118.16(17)
C4 N2 C18 120.79(15)
C2 N1 C11 127.73(16)
C2 N1 H1 114.6(15)
C11 N1 H1 117.7(15)

loop_
_geom_bond_atom_site_label_1
_geom_bond_atom_site_label_2
_geom_bond_distance
C1 O1 1.220(2)
C1 C10 1.474(2)
C1 C2 1.490(2)
C2 C3 1.354(2)
C2 N1 1.359(2)
C3 C4 1.432(2)
C3 H3 0.942(18)
C5 C10 1.397(3)
C5 C6 1.397(3)
C5 C4 1.488(2)
C4 N2 1.297(2)
C11 C16 1.381(2)
C11 C12 1.394(2)
C11 N1 1.411(2)
C13 C12 1.377(2)
C13 C14 1.387(2)
C13 H13 0.9300
C10 C9 1.398(2)
C23 C22 1.373(3)
C23 C18 1.398(3)
C23 H23 0.9300
C12 H12 0.9300
C14 O2 1.370(2)
C14 C15 1.380(2)
C15 C16 1.383(3)
C15 H15 0.9300
C18 C19 1.384(2)
C18 N2 1.414(2)
C16 H16 0.9300
C9 C8 1.375(3)
C9 H9 0.9300
C19 C20 1.387(3)
C19 H19 0.9300
C22 C21 1.384(3)
C22 H22 0.9300
C20 C21 1.378(3)
C20 H20 0.9300
C6 C7 1.378(3)
C6 H6 0.9300
C7 C8 1.380(3)
C7 H7 0.9300
C21 O3 1.376(2)
C24 O3 1.416(3)
C24 H24A 0.9600
C24 H24B 0.9600
C24 H24C 0.9600
C17 O2 1.418(2)
C17 H17A 0.9600
C17 H17B 0.9600
C17 H17C 0.9600
C8 H8 0.9300
N1 H1 0.83(3)

loop_
_geom_torsion_atom_site_label_1
_geom_torsion_atom_site_label_2
_geom_torsion_atom_site_label_3
_geom_torsion_atom_site_label_4
_geom_torsion
O1 C1 C2 C3 -177.35(17)
C10 C1 C2 C3 1.0(2)
O1 C1 C2 N1 0.0(2)
C10 C1 C2 N1 178.37(14)
N1 C2 C3 C4 -177.89(16)
C1 C2 C3 C4 -0.9(2)
C2 C3 C4 N2 -179.78(16)
C2 C3 C4 C5 1.6(2)
C10 C5 C4 N2 178.89(15)
C6 C5 C4 N2 -0.2(2)
C10 C5 C4 C3 -2.3(2)
C6 C5 C4 C3 178.55(16)
C6 C5 C10 C9 1.2(2)
C4 C5 C10 C9 -177.96(15)
C6 C5 C10 C1 -178.37(15)
C4 C5 C10 C1 2.5(2)
O1 C1 C10 C5 176.52(17)
C2 C1 C10 C5 -1.8(2)
O1 C1 C10 C9 -3.1(3)
C2 C1 C10 C9 178.63(15)
C14 C13 C12 C11 0.4(3)
C16 C11 C12 C13 -0.6(3)
N1 C11 C12 C13 -177.61(16)
C12 C13 C14 O2 179.81(16)
C12 C13 C14 C15 0.3(3)
O2 C14 C15 C16 179.87(17)
C13 C14 C15 C16 -0.6(3)
C22 C23 C18 C19 2.3(3)
C22 C23 C18 N2 176.07(17)
C12 C11 C16 C15 0.3(3)
N1 C11 C16 C15 177.37(17)
C14 C15 C16 C11 0.4(3)
C5 C10 C9 C8 0.3(3)
C1 C10 C9 C8 179.87(17)
C23 C18 C19 C20 -3.8(3)
N2 C18 C19 C20 -177.87(17)
C18 C23 C22 C21 0.9(3)
C18 C19 C20 C21 2.1(3)
C10 C5 C6 C7 -1.4(3)
C4 C5 C6 C7 177.79(16)
C5 C6 C7 C8 0.0(3)
C19 C20 C21 O3 -178.96(19)
C19 C20 C21 C22 1.2(3)
C23 C22 C21 O3 177.43(18)
C23 C22 C21 C20 -2.7(3)
C10 C9 C8 C7 -1.7(3)
C6 C7 C8 C9 1.5(3)
C15 C14 O2 C17 6.9(3)
C13 C14 O2 C17 -172.58(18)
C20 C21 O3 C24 -1.7(3)
C22 C21 O3 C24 178.16(18)
C3 C4 N2 C18 6.3(3)
C5 C4 N2 C18 -175.00(14)
C19 C18 N2 C4 -128.30(18)
C23 C18 N2 C4 58.0(2)
C3 C2 N1 C11 -3.5(3)
C1 C2 N1 C11 179.36(15)
C16 C11 N1 C2 138.52(19)
C12 C11 N1 C2 -44.5(3)
